data_2014354
loop_
_publ_author_name
'Neil F. Curtis'
'Kelly Flood'
'Ward T. Robinson'

_publ_section_title
;A cobalt(III) compound of a 13-membered cyclic tetraamine:
 <i>trans</i>-(12,12-dimethyl-1,4,7,10-tetraazacyclotetradecane)diisothiocyanatocobalt(III)
 tetraisothiocyanatozinc(II) ethanol solvate
;
_journal_coeditor_code HJ1078
_journal_issue 2
_journal_name_full 'Acta Crystallographica Section C'
_journal_page_first m78
_journal_page_last m80
_journal_paper_doi 10.1107/S0108270105042940
_journal_volume 62
_journal_year 2006
_chemical_formula_iupac '[Co (C11 H26 N4) (N C S)2]2 [Zn (N C S)4] , C2 H6 O'
_chemical_formula_moiety '2C13 H26 Co N6 S2 + , C4 N4 S4 Zn 2- , C2 H6 O'
_chemical_formula_sum 'C32 H58 Co2 N16 O S8 Zn'
_chemical_formula_weight 1122.66
_chemical_name_systematic
;
trans-(12,12-dimethyl-1,4,7,10-
tetraazacyclotetradecane)diisothiocyanatocobalt(III)
tetraisothiocyanatozinc(II) ethanol solvate
;
_space_group_IT_number 2
_symmetry_cell_setting triclinic
_symmetry_space_group_name_Hall '-P 1'
_symmetry_space_group_name_H-M 'P -1'
_atom_sites_solution_hydrogens geom
_atom_sites_solution_primary direct
_atom_sites_solution_secondary difmap
_audit_creation_method SHELXL97
_cell_angle_alpha 70.511(2)
_cell_angle_beta 82.199(2)
_cell_angle_gamma 71.989(2)
_cell_formula_units_Z 2
_cell_length_a 9.9776(6)
_cell_length_b 14.0647(8)
_cell_length_c 19.5860(10)
_cell_measurement_reflns_used 9916
_cell_measurement_temperature 273(2)
_cell_measurement_theta_max 32.3
_cell_measurement_theta_min 1.1
_cell_volume 2462.5(2)
_computing_cell_refinement SMART
_computing_data_collection 'SMART (Bruker, 1997 or Siemens, 1995?)'
_computing_data_reduction 'SAINT (Bruker, 1997 or Siemens, 1995?)'
_computing_molecular_graphics 'ORTEP3.2 (Farrugia, 1997)'
_computing_structure_refinement 'SHELXL97 (Sheldrick, 1997)'
_computing_structure_solution 'SHELXS97 (Sheldrick, 1997)'
_diffrn_ambient_temperature 273(2)
_diffrn_measured_fraction_theta_full 0.988
_diffrn_measured_fraction_theta_max 0.837
_diffrn_measurement_device_type 'Bruker SMART CCD area-detector'
_diffrn_measurement_method '\f and \w'
_diffrn_radiation_monochromator graphite
_diffrn_radiation_source 'fine-focus sealed tube'
_diffrn_radiation_type MoK\a
_diffrn_radiation_wavelength 0.71073
_diffrn_reflns_av_R_equivalents 0.0237
_diffrn_reflns_av_sigmaI/netI 0.0213
_diffrn_reflns_limit_h_max 14
_diffrn_reflns_limit_h_min -12
_diffrn_reflns_limit_k_max 20
_diffrn_reflns_limit_k_min -18
_diffrn_reflns_limit_l_max 28
_diffrn_reflns_limit_l_min -19
_diffrn_reflns_number 51668
_diffrn_reflns_theta_full 25.00
_diffrn_reflns_theta_max 32.31
_diffrn_reflns_theta_min 1.11
_exptl_absorpt_coefficient_mu 1.543
_exptl_absorpt_correction_T_max 0.540
_exptl_absorpt_correction_T_min 0.3955
_exptl_absorpt_correction_type multi-scan
_exptl_absorpt_process_details '(SADABS, Version 2.03; Blessing, 1995)'
_exptl_crystal_colour orange
_exptl_crystal_density_diffrn 1.523
_exptl_crystal_density_method 'not measured'
_exptl_crystal_description Block
_exptl_crystal_F_000 1164
_exptl_crystal_size_max 0.6
_exptl_crystal_size_mid 0.4
_exptl_crystal_size_min 0.4
_refine_diff_density_max 0.823
_refine_diff_density_min -0.610
_refine_ls_extinction_method none
_refine_ls_goodness_of_fit_ref 0.884
_refine_ls_hydrogen_treatment constr
_refine_ls_matrix_type full
_refine_ls_number_parameters 547
_refine_ls_number_reflns 14587
_refine_ls_number_restraints 0
_refine_ls_restrained_S_all 0.884
_refine_ls_R_factor_all 0.0272
_refine_ls_R_factor_gt 0.0236
_refine_ls_shift/su_max 0.002
_refine_ls_shift/su_mean 0.000
_refine_ls_structure_factor_coef Fsqd
_refine_ls_weighting_details 'calc w = 1/[\s^2^(Fo^2^)+(0.0375P)^2^+1.5995P] where P=(Fo^2^+2Fc^2^)/3'
_refine_ls_weighting_scheme calc
_refine_ls_wR_factor_gt 0.0622
_refine_ls_wR_factor_ref 0.0644
_reflns_number_gt 13265
_reflns_number_total 14587
_reflns_threshold_expression I>2\s(I)
_cod_data_source_file hj1078.cif
_cod_data_source_block I
_cod_depositor_comments
;
The following automatic conversions were performed:
'_symmetry_cell_setting' value 'Triclinic' changed to 'triclinic'
according to '/home/saulius/struct/CIF-dictionaries/cif_core.dic'
dictionary named 'cif_core.dic' version 2.4.1 from
2010-06-29.

'_geom_bond_publ_flag' value 'Y' changed to 'y' according to
'/home/saulius/struct/CIF-dictionaries/cif_core.dic' dictionary named
'cif_core.dic' version 2.4.1 from 2010-06-29 (25 times).

Automatic conversion script
Id: cif_fix_enum 1527 2010-12-29 10:47:43Z saulius 

The following automatic conversions were performed:

'_symmetry_cell_setting' value 'Triclinic' changed to 'triclinic'
according to /home/saulius/struct/CIF-dictionaries/cif_core.dic
dictionary named 'cif_core.dic' version 2.4.1 from
2010-06-29.

'_geom_bond_publ_flag' value 'Y' changed to 'y'
according to /home/saulius/struct/CIF-dictionaries/cif_core.dic
dictionary named 'cif_core.dic' version 2.4.1 from 2010-06-29 (25
times).

'_geom_angle_publ_flag' value 'Y' changed to 'y' according
to /home/saulius/struct/CIF-dictionaries/cif_core.dic dictionary
named 'cif_core.dic' version 2.4.1 from 2010-06-29 (38 times).

Automatic conversion script
Id: cif_fix_values 1715 2011-07-08 13:25:40Z adriana 
;
_cod_database_code 2014354
_cod_database_fobs_code 2014354

loop_
_symmetry_equiv_pos_as_xyz
'x, y, z'
'-x, -y, -z'

loop_
_atom_site_label
_atom_site_fract_x
_atom_site_fract_y
_atom_site_fract_z
_atom_site_U_iso_or_equiv
_atom_site_adp_type
_atom_site_calc_flag
_atom_site_refinement_flags
_atom_site_occupancy
_atom_site_disorder_assembly
_atom_site_disorder_group
_atom_site_type_symbol
Co1 0.137912(16) 0.014247(12) 0.162938(8) 0.01155(3) Uani d . 1 . . Co
N1 0.28379(10) 0.08613(7) 0.14652(5) 0.01282(17) Uani d . 1 . . N
H1 0.2964 0.0917 0.1900 0.015 Uiso calc R 1 . . H
C2 0.41729(12) 0.01227(9) 0.12796(6) 0.0159(2) Uani d . 1 . . C
H2A 0.4986 0.0303 0.1363 0.019 Uiso calc R 1 . . H
H2B 0.4198 0.0164 0.0774 0.019 Uiso calc R 1 . . H
C3 0.41910(12) -0.09836(9) 0.17662(7) 0.0168(2) Uani d . 1 . . C
H3A 0.4987 -0.1501 0.1634 0.020 Uiso calc R 1 . . H
H3B 0.4259 -0.1048 0.2270 0.020 Uiso calc R 1 . . H
N4 0.28347(10) -0.11403(8) 0.16524(5) 0.01506(18) Uani d . 1 . . N
H4 0.2899 -0.1222 0.1206 0.018 Uiso calc R 1 . . H
C5 0.24140(14) -0.20540(10) 0.21848(7) 0.0208(2) Uani d . 1 . . C
H5A 0.2831 -0.2228 0.2646 0.025 Uiso calc R 1 . . H
H5B 0.2768 -0.2661 0.2012 0.025 Uiso calc R 1 . . H
C6 0.07878(14) -0.17962(10) 0.22916(7) 0.0215(2) Uani d . 1 . . C
H6A 0.0463 -0.2303 0.2173 0.026 Uiso calc R 1 . . H
H6B 0.0524 -0.1846 0.2795 0.026 Uiso calc R 1 . . H
N7 0.00995(11) -0.07103(8) 0.18166(5) 0.01648(18) Uani d . 1 . . N
H7 -0.0053 -0.0764 0.1385 0.020 Uiso calc R 1 . . H
C8 -0.12632(13) -0.01098(11) 0.20814(7) 0.0204(2) Uani d . 1 . . C
H8A -0.1207 -0.0154 0.2582 0.025 Uiso calc R 1 . . H
H8B -0.2024 -0.0384 0.2047 0.025 Uiso calc R 1 . . H
C9 -0.15066(13) 0.10247(10) 0.15897(7) 0.0201(2) Uani d . 1 . . C
H9A -0.1620 0.1071 0.1095 0.024 Uiso calc R 1 . . H
H9B -0.2351 0.1476 0.1750 0.024 Uiso calc R 1 . . H
N10 -0.02356(10) 0.13572(8) 0.16339(5) 0.01527(18) Uani d . 1 . . N
H10 -0.0287 0.1442 0.2078 0.018 Uiso calc R 1 . . H
C11 -0.01749(13) 0.23785(9) 0.10898(6) 0.0178(2) Uani d . 1 . . C
H11A -0.1005 0.2925 0.1159 0.021 Uiso calc R 1 . . H
H11B -0.0198 0.2333 0.0608 0.021 Uiso calc R 1 . . H
C12 0.11520(13) 0.26958(9) 0.11354(6) 0.0159(2) Uani d . 1 . . C
C13 0.25294(12) 0.19439(9) 0.09428(6) 0.0153(2) Uani d . 1 . . C
H13A 0.2465 0.1909 0.0463 0.018 Uiso calc R 1 . . H
H13B 0.3307 0.2228 0.0928 0.018 Uiso calc R 1 . . H
C121 0.12295(13) 0.27975(9) 0.18882(6) 0.0173(2) Uani d . 1 . . C
H12A 0.1276 0.2133 0.2253 0.026 Uiso calc R 1 . . H
H12B 0.0405 0.3319 0.1980 0.026 Uiso calc R 1 . . H
H12C 0.2055 0.3003 0.1901 0.026 Uiso calc R 1 . . H
C122 0.10087(16) 0.37791(10) 0.05583(7) 0.0249(3) Uani d . 1 . . C
H12D 0.1797 0.4024 0.0577 0.037 Uiso calc R 1 . . H
H12E 0.0151 0.4271 0.0653 0.037 Uiso calc R 1 . . H
H12F 0.0989 0.3717 0.0086 0.037 Uiso calc R 1 . . H
N45 0.12660(11) 0.04410(8) 0.06144(5) 0.01628(18) Uani d . 1 . . N
N46 0.15049(11) -0.01505(8) 0.26437(5) 0.01660(18) Uani d . 1 . . N
C45 0.15770(12) 0.07063(9) -0.00041(6) 0.0149(2) Uani d . 1 . . C
C46 0.15564(12) -0.03257(9) 0.32681(6) 0.0150(2) Uani d . 1 . . C
S45 0.20352(3) 0.11156(3) -0.085760(16) 0.02169(6) Uani d . 1 . . S
S46 0.16002(4) -0.05738(3) 0.413814(16) 0.02376(7) Uani d . 1 . . S
Co2 0.296522(15) 0.337372(11) 0.397686(8) 0.01056(3) Uani d . 1 . . Co
N21 0.12868(10) 0.28950(7) 0.43213(5) 0.01266(17) Uani d . 1 . . N
H21 0.0803 0.3249 0.4633 0.015 Uiso calc R 1 . . H
C22 0.04082(12) 0.32705(9) 0.36702(6) 0.0163(2) Uani d . 1 . . C
H22A -0.0560 0.3270 0.3819 0.020 Uiso calc R 1 . . H
H22B 0.0771 0.2812 0.3371 0.020 Uiso calc R 1 . . H
C23 0.04763(13) 0.43835(10) 0.32462(7) 0.0186(2) Uani d . 1 . . C
H23A 0.0007 0.4630 0.2791 0.022 Uiso calc R 1 . . H
H23B 0.0019 0.4861 0.3524 0.022 Uiso calc R 1 . . H
N24 0.19998(11) 0.43327(8) 0.31113(5) 0.01495(18) Uani d . 1 . . N
H24 0.2330 0.4050 0.2744 0.018 Uiso calc R 1 . . H
C25 0.23736(13) 0.53429(9) 0.29197(7) 0.0185(2) Uani d . 1 . . C
H25A 0.1746 0.5791 0.3183 0.022 Uiso calc R 1 . . H
H25B 0.2263 0.5708 0.2405 0.022 Uiso calc R 1 . . H
C26 0.39223(14) 0.51155(9) 0.31151(7) 0.0197(2) Uani d . 1 . . C
H26A 0.4495 0.5284 0.2675 0.024 Uiso calc R 1 . . H
H26B 0.3962 0.5555 0.3398 0.024 Uiso calc R 1 . . H
N27 0.44963(10) 0.39765(8) 0.35417(5) 0.01433(17) Uani d . 1 . . N
H27 0.4972 0.3634 0.3222 0.017 Uiso calc R 1 . . H
C28 0.54732(12) 0.37138(9) 0.41344(6) 0.0162(2) Uani d . 1 . . C
H28A 0.5104 0.4179 0.4429 0.019 Uiso calc R 1 . . H
H28B 0.6395 0.3783 0.3934 0.019 Uiso calc R 1 . . H
C29 0.55723(12) 0.25774(9) 0.45862(6) 0.0155(2) Uani d . 1 . . C
H29A 0.6025 0.2110 0.4301 0.019 Uiso calc R 1 . . H
H29B 0.6127 0.2377 0.5008 0.019 Uiso calc R 1 . . H
N30 0.41043(10) 0.24993(7) 0.48175(5) 0.01254(17) Uani d . 1 . . N
H30 0.3805 0.2818 0.5168 0.015 Uiso calc R 1 . . H
C31 0.40015(12) 0.14024(9) 0.51409(6) 0.0149(2) Uani d . 1 . . C
H31A 0.4580 0.1054 0.5563 0.018 Uiso calc R 1 . . H
H31B 0.4377 0.1024 0.4792 0.018 Uiso calc R 1 . . H
C32 0.24780(12) 0.13462(9) 0.53671(6) 0.0149(2) Uani d . 1 . . C
C321 0.25496(14) 0.01742(10) 0.57083(7) 0.0217(2) Uani d . 1 . . C
H32A 0.2919 -0.0186 0.5354 0.033 Uiso calc R 1 . . H
H32B 0.1621 0.0108 0.5869 0.033 Uiso calc R 1 . . H
H32C 0.3154 -0.0130 0.6114 0.033 Uiso calc R 1 . . H
C322 0.18412(13) 0.19230(10) 0.59315(6) 0.0196(2) Uani d . 1 . . C
H32D 0.2426 0.1623 0.6345 0.029 Uiso calc R 1 . . H
H32E 0.0911 0.1851 0.6080 0.029 Uiso calc R 1 . . H
H32F 0.1790 0.2655 0.5721 0.029 Uiso calc R 1 . . H
C33 0.15208(12) 0.17550(9) 0.47137(6) 0.0146(2) Uani d . 1 . . C
H33A 0.1942 0.1361 0.4378 0.018 Uiso calc R 1 . . H
H33B 0.0615 0.1624 0.4883 0.018 Uiso calc R 1 . . H
N55 0.36832(10) 0.23319(8) 0.34989(5) 0.01418(17) Uani d . 1 . . N
N56 0.22494(11) 0.44073(8) 0.44627(5) 0.01590(18) Uani d . 1 . . N
C55 0.41383(12) 0.17157(9) 0.31867(6) 0.0147(2) Uani d . 1 . . C
C56 0.20282(12) 0.51747(10) 0.46198(7) 0.0170(2) Uani d . 1 . . C
S55 0.47870(3) 0.08309(3) 0.277086(19) 0.02362(7) Uani d . 1 . . S
S56 0.17434(4) 0.62796(3) 0.47860(2) 0.03133(8) Uani d . 1 . . S
Zn1 0.753466(16) 0.588683(12) 0.185449(8) 0.02118(4) Uani d . 1 . . Zn
N60 0.94374(13) 0.59221(10) 0.14636(6) 0.0257(2) Uani d . 1 . . N
N61 0.75972(13) 0.43808(10) 0.23129(7) 0.0272(2) Uani d . 1 . . N
N62 0.60976(14) 0.66130(10) 0.11261(7) 0.0300(3) Uani d . 1 . . N
N63 0.70109(15) 0.64938(11) 0.26598(7) 0.0357(3) Uani d . 1 . . N
C60 1.04277(14) 0.61963(11) 0.12046(7) 0.0226(2) Uani d . 1 . . C
C61 0.76892(13) 0.34935(10) 0.25926(7) 0.0189(2) Uani d . 1 . . C
C62 0.52796(13) 0.72468(10) 0.07159(7) 0.0203(2) Uani d . 1 . . C
C63 0.62371(15) 0.67266(11) 0.31172(7) 0.0250(3) Uani d . 1 . . C
S60 1.18153(4) 0.65892(3) 0.084525(19) 0.03035(8) Uani d . 1 . . S
S61 0.78142(4) 0.22520(3) 0.299802(19) 0.02701(7) Uani d . 1 . . S
S62 0.41271(3) 0.81427(3) 0.014892(17) 0.02238(6) Uani d . 1 . . S
S63 0.51070(4) 0.70663(4) 0.37349(2) 0.03402(9) Uani d . 1 . . S
C40 0.4782(2) 0.36503(16) 0.13849(14) 0.0534(5) Uani d . 1 . . C
H40A 0.4227 0.3496 0.1087 0.064 Uiso calc R 1 . . H
H40B 0.5318 0.2985 0.1703 0.064 Uiso calc R 1 . . H
O40 0.38396(13) 0.42323(9) 0.18211(7) 0.0372(3) Uani d . 1 . . O
H40 0.3400 0.4805 0.1559 0.056 Uiso calc R 1 . . H
C41 0.5781(2) 0.41914(17) 0.09076(9) 0.0452(4) Uani d . 1 . . C
H41A 0.5266 0.4867 0.0606 0.068 Uiso calc R 1 . . H
H41B 0.6322 0.3777 0.0609 0.068 Uiso calc R 1 . . H
H41C 0.6405 0.4282 0.1199 0.068 Uiso calc R 1 . . H

loop_
_atom_site_aniso_label
_atom_site_aniso_U_11
_atom_site_aniso_U_22
_atom_site_aniso_U_33
_atom_site_aniso_U_12
_atom_site_aniso_U_13
_atom_site_aniso_U_23
Co1 0.01231(7) 0.01286(7) 0.00946(6) -0.00265(5) -0.00063(5) -0.00418(5)
N1 0.0131(4) 0.0117(4) 0.0122(4) -0.0010(3) 0.0001(3) -0.0043(3)
C2 0.0122(5) 0.0149(5) 0.0197(5) -0.0014(4) 0.0016(4) -0.0071(4)
C3 0.0146(5) 0.0137(5) 0.0207(5) -0.0012(4) -0.0032(4) -0.0050(4)
N4 0.0168(4) 0.0126(4) 0.0151(4) -0.0033(3) -0.0013(3) -0.0038(3)
C5 0.0236(6) 0.0139(5) 0.0233(6) -0.0068(4) -0.0017(5) -0.0020(4)
C6 0.0250(6) 0.0188(6) 0.0206(6) -0.0100(5) 0.0015(5) -0.0036(4)
N7 0.0175(5) 0.0200(5) 0.0143(4) -0.0073(4) 0.0011(3) -0.0072(4)
C8 0.0161(5) 0.0281(6) 0.0221(6) -0.0088(5) 0.0044(4) -0.0138(5)
C9 0.0134(5) 0.0267(6) 0.0230(6) -0.0036(4) -0.0011(4) -0.0131(5)
N10 0.0137(4) 0.0188(5) 0.0141(4) -0.0025(4) -0.0010(3) -0.0079(4)
C11 0.0182(5) 0.0160(5) 0.0159(5) 0.0015(4) -0.0042(4) -0.0051(4)
C12 0.0190(5) 0.0124(5) 0.0136(5) -0.0003(4) -0.0017(4) -0.0041(4)
C13 0.0191(5) 0.0115(5) 0.0131(5) -0.0031(4) 0.0013(4) -0.0029(4)
C121 0.0185(5) 0.0167(5) 0.0172(5) -0.0025(4) -0.0003(4) -0.0084(4)
C122 0.0342(7) 0.0130(5) 0.0206(6) -0.0010(5) -0.0027(5) -0.0010(4)
N45 0.0172(5) 0.0173(5) 0.0139(4) -0.0023(4) -0.0017(3) -0.0062(4)
N46 0.0181(5) 0.0181(5) 0.0140(4) -0.0056(4) -0.0010(4) -0.0049(4)
C45 0.0148(5) 0.0153(5) 0.0156(5) -0.0022(4) -0.0028(4) -0.0070(4)
C46 0.0148(5) 0.0142(5) 0.0161(5) -0.0040(4) -0.0020(4) -0.0042(4)
S45 0.02402(15) 0.03023(16) 0.01178(12) -0.01061(12) 0.00063(10) -0.00551(11)
S46 0.03023(16) 0.02997(17) 0.01116(12) -0.00895(13) -0.00328(11) -0.00507(11)
Co2 0.01142(7) 0.01008(7) 0.01016(6) -0.00199(5) -0.00118(5) -0.00378(5)
N21 0.0128(4) 0.0120(4) 0.0123(4) -0.0019(3) -0.0017(3) -0.0038(3)
C22 0.0142(5) 0.0191(5) 0.0157(5) -0.0048(4) -0.0051(4) -0.0035(4)
C23 0.0157(5) 0.0173(5) 0.0191(5) -0.0022(4) -0.0060(4) -0.0013(4)
N24 0.0175(4) 0.0130(4) 0.0136(4) -0.0040(3) -0.0033(3) -0.0024(3)
C25 0.0234(6) 0.0123(5) 0.0179(5) -0.0052(4) -0.0043(4) -0.0007(4)
C26 0.0235(6) 0.0139(5) 0.0208(5) -0.0084(4) -0.0037(4) -0.0002(4)
N27 0.0163(4) 0.0134(4) 0.0137(4) -0.0046(3) -0.0008(3) -0.0043(3)
C28 0.0144(5) 0.0187(5) 0.0177(5) -0.0057(4) -0.0013(4) -0.0071(4)
C29 0.0116(5) 0.0184(5) 0.0158(5) -0.0033(4) -0.0005(4) -0.0053(4)
N30 0.0114(4) 0.0136(4) 0.0121(4) -0.0021(3) -0.0007(3) -0.0044(3)
C31 0.0144(5) 0.0129(5) 0.0146(5) -0.0021(4) -0.0014(4) -0.0019(4)
C32 0.0147(5) 0.0142(5) 0.0134(5) -0.0038(4) -0.0009(4) -0.0013(4)
C321 0.0214(6) 0.0152(5) 0.0231(6) -0.0060(4) -0.0035(5) 0.0028(4)
C322 0.0193(5) 0.0247(6) 0.0133(5) -0.0063(5) 0.0021(4) -0.0049(4)
C33 0.0154(5) 0.0125(5) 0.0152(5) -0.0046(4) -0.0015(4) -0.0023(4)
N55 0.0151(4) 0.0149(4) 0.0129(4) -0.0042(3) -0.0002(3) -0.0049(3)
N56 0.0153(4) 0.0161(4) 0.0163(4) -0.0022(4) -0.0012(3) -0.0067(4)
C55 0.0134(5) 0.0156(5) 0.0147(5) -0.0026(4) -0.0034(4) -0.0044(4)
C56 0.0121(5) 0.0203(5) 0.0206(5) -0.0027(4) 0.0002(4) -0.0109(4)
S55 0.02042(14) 0.02360(15) 0.03072(16) 0.00374(12) -0.00774(12) -0.01986(13)
S56 0.02029(15) 0.02921(17) 0.0570(2) -0.00660(13) 0.00660(15) -0.03284(17)
Zn1 0.01836(7) 0.01919(7) 0.01954(7) 0.00083(5) 0.00011(5) -0.00370(5)
N60 0.0249(6) 0.0247(6) 0.0222(5) -0.0044(4) 0.0010(4) -0.0035(4)
N61 0.0216(5) 0.0250(6) 0.0277(6) -0.0029(4) 0.0005(4) -0.0027(5)
N62 0.0286(6) 0.0226(6) 0.0335(6) -0.0008(5) -0.0072(5) -0.0056(5)
N63 0.0366(7) 0.0366(7) 0.0300(6) -0.0022(6) 0.0026(5) -0.0143(5)
C60 0.0248(6) 0.0243(6) 0.0151(5) -0.0040(5) -0.0024(4) -0.0034(4)
C61 0.0145(5) 0.0254(6) 0.0175(5) -0.0061(4) 0.0026(4) -0.0084(4)
C62 0.0199(6) 0.0187(5) 0.0214(6) -0.0050(4) 0.0020(4) -0.0065(4)
C63 0.0279(7) 0.0262(6) 0.0227(6) -0.0076(5) -0.0029(5) -0.0092(5)
S60 0.02620(17) 0.0437(2) 0.01888(14) -0.01522(15) 0.00012(12) -0.00229(14)
S61 0.03645(18) 0.02224(15) 0.02691(16) -0.01573(14) 0.01550(14) -0.01305(13)
S62 0.01883(14) 0.02456(15) 0.01750(13) -0.00178(11) -0.00004(11) -0.00276(11)
S63 0.02759(17) 0.0596(3) 0.02604(17) -0.01451(17) 0.00249(14) -0.02692(17)
C40 0.0417(10) 0.0445(10) 0.0865(16) -0.0178(8) 0.0258(10) -0.0420(11)
O40 0.0364(6) 0.0284(6) 0.0405(6) -0.0050(5) 0.0130(5) -0.0121(5)
C41 0.0366(9) 0.0627(12) 0.0295(8) -0.0033(8) 0.0028(7) -0.0171(8)

loop_
_atom_type_symbol
_atom_type_description
_atom_type_scat_dispersion_real
_atom_type_scat_dispersion_imag
_atom_type_scat_source
C C 0.0033 0.0016 'International Tables Vol C Tables 4.2.6.8 and 6.1.1.4'
H H 0.0000 0.0000 'International Tables Vol C Tables 4.2.6.8 and 6.1.1.4'
N N 0.0061 0.0033 'International Tables Vol C Tables 4.2.6.8 and 6.1.1.4'
S S 0.1246 0.1234 'International Tables Vol C Tables 4.2.6.8 and 6.1.1.4'
Co Co 0.3494 0.9721 'International Tables Vol C Tables 4.2.6.8 and 6.1.1.4'
Zn Zn 0.2839 1.4301 'International Tables Vol C Tables 4.2.6.8 and 6.1.1.4'
O O 0.0106 0.0060 'International Tables Vol C Tables 4.2.6.8 and 6.1.1.4'

loop_
_geom_angle_atom_site_label_1
_geom_angle_atom_site_label_2
_geom_angle_atom_site_label_3
_geom_angle
_geom_angle_publ_flag
N45 Co1 N46 179.51(5) y
N45 Co1 N4 89.21(4) y
N46 Co1 N4 90.77(4) y
N45 Co1 N7 90.42(4) y
N46 Co1 N7 90.07(4) y
N4 Co1 N7 84.98(4) y
N45 Co1 N1 90.78(4) y
N46 Co1 N1 88.73(4) y
N4 Co1 N1 88.91(4) y
N7 Co1 N1 173.75(4) y
N45 Co1 N10 91.31(4) y
N46 Co1 N10 88.77(4) y
N4 Co1 N10 174.08(4) y
N7 Co1 N10 89.12(4) y
N1 Co1 N10 96.98(4) y
C13 N1 C2 113.59(9) ?
C13 N1 Co1 116.85(7) ?
C2 N1 Co1 106.12(7) ?
C13 N1 H1 106.5 ?
C2 N1 H1 106.5 ?
Co1 N1 H1 106.5 ?
N1 C2 C3 107.21(9) ?
N1 C2 H2A 110.3 ?
C3 C2 H2A 110.3 ?
N1 C2 H2B 110.3 ?
C3 C2 H2B 110.3 ?
H2A C2 H2B 108.5 ?
N4 C3 C2 105.95(9) ?
N4 C3 H3A 110.5 ?
C2 C3 H3A 110.5 ?
N4 C3 H3B 110.5 ?
C2 C3 H3B 110.5 ?
H3A C3 H3B 108.7 ?
C3 N4 C5 117.34(9) ?
C3 N4 Co1 107.06(7) ?
C5 N4 Co1 109.66(8) ?
C3 N4 H4 107.5 ?
C5 N4 H4 107.5 ?
Co1 N4 H4 107.5 ?
N4 C5 C6 110.88(10) ?
N4 C5 H5A 109.5 ?
C6 C5 H5A 109.5 ?
N4 C5 H5B 109.5 ?
C6 C5 H5B 109.5 ?
H5A C5 H5B 108.1 ?
N7 C6 C5 110.40(10) ?
N7 C6 H6A 109.6 ?
C5 C6 H6A 109.6 ?
N7 C6 H6B 109.6 ?
C5 C6 H6B 109.6 ?
H6A C6 H6B 108.1 ?
C8 N7 C6 117.90(10) ?
C8 N7 Co1 106.60(7) ?
C6 N7 Co1 109.33(8) ?
C8 N7 H7 107.5 ?
C6 N7 H7 107.5 ?
Co1 N7 H7 107.5 ?
N7 C8 C9 105.54(10) ?
N7 C8 H8A 110.6 ?
C9 C8 H8A 110.6 ?
N7 C8 H8B 110.6 ?
C9 C8 H8B 110.6 ?
H8A C8 H8B 108.8 ?
N10 C9 C8 107.05(10) ?
N10 C9 H9A 110.3 ?
C8 C9 H9A 110.3 ?
N10 C9 H9B 110.3 ?
C8 C9 H9B 110.3 ?
H9A C9 H9B 108.6 ?
C11 N10 C9 114.30(9) ?
C11 N10 Co1 116.39(7) ?
C9 N10 Co1 105.26(7) ?
C11 N10 H10 106.8 ?
C9 N10 H10 106.8 ?
Co1 N10 H10 106.8 ?
N10 C11 C12 113.47(9) ?
N10 C11 H11A 108.9 ?
C12 C11 H11A 108.9 ?
N10 C11 H11B 108.9 ?
C12 C11 H11B 108.9 ?
H11A C11 H11B 107.7 ?
C13 C12 C121 110.51(9) ?
C13 C12 C122 106.71(10) ?
C121 C12 C122 108.99(10) ?
C13 C12 C11 113.05(9) ?
C121 C12 C11 111.09(10) ?
C122 C12 C11 106.24(10) ?
N1 C13 C12 113.24(9) ?
N1 C13 H13A 108.9 ?
C12 C13 H13A 108.9 ?
N1 C13 H13B 108.9 ?
C12 C13 H13B 108.9 ?
H13A C13 H13B 107.7 ?
C12 C121 H12A 109.5 ?
C12 C121 H12B 109.5 ?
H12A C121 H12B 109.5 ?
C12 C121 H12C 109.5 ?
H12A C121 H12C 109.5 ?
H12B C121 H12C 109.5 ?
C12 C122 H12D 109.5 ?
C12 C122 H12E 109.5 ?
H12D C122 H12E 109.5 ?
C12 C122 H12F 109.5 ?
H12D C122 H12F 109.5 ?
H12E C122 H12F 109.5 ?
C45 N45 Co1 158.70(10) y
C46 N46 Co1 178.80(10) y
N45 C45 S45 177.40(10) y
N46 C46 S46 179.00(10) y
N55 Co2 N56 179.53(4) y
N55 Co2 N24 89.68(4) y
N56 Co2 N24 90.77(4) y
N55 Co2 N27 89.68(4) y
N56 Co2 N27 90.54(4) y
N24 Co2 N27 83.89(4) y
N55 Co2 N21 91.18(4) y
N56 Co2 N21 88.66(4) y
N24 Co2 N21 89.31(4) y
N27 Co2 N21 173.14(4) y
N55 Co2 N30 91.81(4) y
N56 Co2 N30 87.77(4) y
N24 Co2 N30 173.22(4) y
N27 Co2 N30 89.50(4) y
N21 Co2 N30 97.27(4) y
C33 N21 C22 113.09(9) ?
C33 N21 Co2 116.69(7) ?
C22 N21 Co2 105.42(7) ?
C33 N21 H21 107.0 ?
C22 N21 H21 107.0 ?
Co2 N21 H21 107.0 ?
N21 C22 C23 107.52(9) ?
N21 C22 H22A 110.2 ?
C23 C22 H22A 110.2 ?
N21 C22 H22B 110.2 ?
C23 C22 H22B 110.2 ?
H22A C22 H22B 108.5 ?
N24 C23 C22 106.69(9) ?
N24 C23 H23A 110.4 ?
C22 C23 H23A 110.4 ?
N24 C23 H23B 110.4 ?
C22 C23 H23B 110.4 ?
H23A C23 H23B 108.6 ?
C23 N24 C25 117.17(9) ?
C23 N24 Co2 107.18(7) ?
C25 N24 Co2 108.51(7) ?
C23 N24 H24 107.9 ?
C25 N24 H24 107.9 ?
Co2 N24 H24 107.9 ?
N24 C25 C26 109.71(9) ?
N24 C25 H25A 109.7 ?
C26 C25 H25A 109.7 ?
N24 C25 H25B 109.7 ?
C26 C25 H25B 109.7 ?
H25A C25 H25B 108.2 ?
N27 C26 C25 110.21(9) ?
N27 C26 H26A 109.6 ?
C25 C26 H26A 109.6 ?
N27 C26 H26B 109.6 ?
C25 C26 H26B 109.6 ?
H26A C26 H26B 108.1 ?
C28 N27 C26 117.84(9) ?
C28 N27 Co2 106.66(7) ?
C26 N27 Co2 110.16(7) ?
C28 N27 H27 107.2 ?
C26 N27 H27 107.2 ?
Co2 N27 H27 107.2 ?
N27 C28 C29 105.93(9) ?
N27 C28 H28A 110.5 ?
C29 C28 H28A 110.5 ?
N27 C28 H28B 110.5 ?
C29 C28 H28B 110.5 ?
H28A C28 H28B 108.7 ?
N30 C29 C28 108.02(9) ?
N30 C29 H29A 110.1 ?
C28 C29 H29A 110.1 ?
N30 C29 H29B 110.1 ?
C28 C29 H29B 110.1 ?
H29A C29 H29B 108.4 ?
C31 N30 C29 114.32(9) ?
C31 N30 Co2 116.29(7) ?
C29 N30 Co2 105.24(7) ?
C31 N30 H30 106.8 ?
C29 N30 H30 106.8 ?
Co2 N30 H30 106.8 ?
N30 C31 C32 113.17(9) ?
N30 C31 H31A 108.9 ?
C32 C31 H31A 108.9 ?
N30 C31 H31B 108.9 ?
C32 C31 H31B 108.9 ?
H31A C31 H31B 107.8 ?
C322 C32 C321 109.09(10) ?
C322 C32 C31 110.95(10) ?
C321 C32 C31 107.02(9) ?
C322 C32 C33 111.24(9) ?
C321 C32 C33 105.58(9) ?
C31 C32 C33 112.67(9) ?
C32 C321 H32A 109.5 ?
C32 C321 H32B 109.5 ?
H32A C321 H32B 109.5 ?
C32 C321 H32C 109.5 ?
H32A C321 H32C 109.5 ?
H32B C321 H32C 109.5 ?
C32 C322 H32D 109.5 ?
C32 C322 H32E 109.5 ?
H32D C322 H32E 109.5 ?
C32 C322 H32F 109.5 ?
H32D C322 H32F 109.5 ?
H32E C322 H32F 109.5 ?
N21 C33 C32 113.68(9) ?
N21 C33 H33A 108.8 ?
C32 C33 H33A 108.8 ?
N21 C33 H33B 108.8 ?
C32 C33 H33B 108.8 ?
H33A C33 H33B 107.7 ?
C55 N55 Co2 177.80(10) y
C56 N56 Co2 162.00(10) y
N55 C55 S55 178.50(10) y
N56 C56 S56 176.40(10) y
N62 Zn1 N60 113.19(5) ?
N62 Zn1 N63 108.90(6) ?
N60 Zn1 N63 111.19(6) ?
N62 Zn1 N61 111.87(5) ?
N60 Zn1 N61 106.95(5) ?
N63 Zn1 N61 104.39(6) ?
C60 N60 Zn1 163.80(10) ?
C61 N61 Zn1 177.10(10) ?
C62 N62 Zn1 164.42(12) ?
C63 N63 Zn1 152.5(2) ?
N60 C60 S60 179.5(2) ?
N61 C61 S61 179.10(10) ?
N62 C62 S62 179.30(10) ?
N63 C63 S63 177.8(2) ?
O40 C40 C41 114.7(2) ?
O40 C40 H40A 108.6 ?
C41 C40 H40A 108.6 ?
O40 C40 H40B 108.6 ?
C41 C40 H40B 108.6 ?
H40A C40 H40B 107.6 ?
C40 O40 H40 109.5 ?
C40 C41 H41A 109.5 ?
C40 C41 H41B 109.5 ?
H41A C41 H41B 109.5 ?
C40 C41 H41C 109.5 ?
H41A C41 H41C 109.5 ?
H41B C41 H41C 109.5 ?

loop_
_geom_bond_atom_site_label_1
_geom_bond_atom_site_label_2
_geom_bond_site_symmetry_2
_geom_bond_distance
_geom_bond_publ_flag
Co1 N45 . 1.9010(10) y
Co1 N46 . 1.9030(10) y
Co1 N4 . 1.9260(10) y
Co1 N7 . 1.9310(10) y
Co1 N1 . 1.9520(10) y
Co1 N10 . 1.9540(10) y
N1 C13 . 1.4887(14) ?
N1 C2 . 1.5001(14) ?
N1 H1 . 0.9100 ?
C2 C3 . 1.5256(16) ?
C2 H2A . 0.9700 ?
C2 H2B . 0.9700 ?
C3 N4 . 1.4928(15) ?
C3 H3A . 0.9700 ?
C3 H3B . 0.9700 ?
N4 C5 . 1.4952(16) ?
N4 H4 . 0.9100 ?
C5 C6 . 1.5500(18) ?
C5 H5A . 0.9700 ?
C5 H5B . 0.9700 ?
C6 N7 . 1.4988(16) ?
C6 H6A . 0.9700 ?
C6 H6B . 0.9700 ?
N7 C8 . 1.4905(16) ?
N7 H7 . 0.9100 ?
C8 C9 . 1.5268(19) ?
C8 H8A . 0.9700 ?
C8 H8B . 0.9700 ?
C9 N10 . 1.5027(15) ?
C9 H9A . 0.9700 ?
C9 H9B . 0.9700 ?
N10 C11 . 1.4892(16) ?
N10 H10 . 0.9100 ?
C11 C12 . 1.5439(17) ?
C11 H11A . 0.9700 ?
C11 H11B . 0.9700 ?
C12 C13 . 1.5414(16) ?
C12 C121 . 1.5425(16) ?
C12 C122 . 1.5426(17) ?
C13 H13A . 0.9700 ?
C13 H13B . 0.9700 ?
C121 H12A . 0.9600 ?
C121 H12B . 0.9600 ?
C121 H12C . 0.9600 ?
C122 H12D . 0.9600 ?
C122 H12E . 0.9600 ?
C122 H12F . 0.9600 ?
N45 C45 . 1.171(2) y
N46 C46 . 1.169(2) y
C45 S45 . 1.6270(10) y
C46 S46 . 1.6250(10) y
Co2 N55 . 1.9030(10) y
Co2 N56 . 1.9040(10) y
Co2 N24 . 1.9330(10) y
Co2 N27 . 1.9350(10) y
Co2 N21 . 1.9500(10) y
Co2 N30 . 1.9510(10) y
N21 C33 . 1.4870(14) y
N21 C22 . 1.4971(14) ?
N21 H21 . 0.9100 ?
C22 C23 . 1.5257(17) ?
C22 H22A . 0.9700 ?
C22 H22B . 0.9700 ?
C23 N24 . 1.4906(16) ?
C23 H23A . 0.9700 ?
C23 H23B . 0.9700 ?
N24 C25 . 1.4941(15) ?
N24 H24 . 0.9100 ?
C25 C26 . 1.5523(17) ?
C25 H25A . 0.9700 ?
C25 H25B . 0.9700 ?
C26 N27 . 1.5039(15) ?
C26 H26A . 0.9700 ?
C26 H26B . 0.9700 ?
N27 C28 . 1.4940(14) ?
N27 H27 . 0.9100 ?
C28 C29 . 1.5264(16) ?
C28 H28A . 0.9700 ?
C28 H28B . 0.9700 ?
C29 N30 . 1.4996(15) ?
C29 H29A . 0.9700 ?
C29 H29B . 0.9700 ?
N30 C31 . 1.4900(15) ?
N30 H30 . 0.9100 ?
C31 C32 . 1.5431(16) ?
C31 H31A . 0.9700 ?
C31 H31B . 0.9700 ?
C32 C322 . 1.5405(17) ?
C32 C321 . 1.5408(16) ?
C32 C33 . 1.5434(15) ?
C321 H32A . 0.9600 ?
C321 H32B . 0.9600 ?
C321 H32C . 0.9600 ?
C322 H32D . 0.9600 ?
C322 H32E . 0.9600 ?
C322 H32F . 0.9600 ?
C33 H33A . 0.9700 ?
C33 H33B . 0.9700 ?
N55 C55 . 1.169(2) y
N56 C56 . 1.168(2) y
C55 S55 . 1.6330(10) y
C56 S56 . 1.6250(10) y
Zn1 N62 . 1.9520(10) y
Zn1 N60 . 1.9570(10) y
Zn1 N63 . 1.9720(10) y
Zn1 N61 . 1.9900(10) y
N60 C60 . 1.163(2) ?
N61 C61 . 1.163(2) ?
N62 C62 . 1.165(2) ?
N63 C63 . 1.165(2) ?
C60 S60 . 1.633(2) ?
C61 S61 . 1.6320(10) ?
C62 S62 . 1.6310(10) ?
C63 S63 . 1.627(2) ?
C40 O40 . 1.434(2) ?
C40 C41 . 1.479(3) ?
C40 H40A . 0.9700 ?
C40 H40B . 0.9700 ?
O40 H40 . 0.8200 ?
C41 H41A . 0.9600 ?
C41 H41B . 0.9600 ?
C41 H41C . 0.9600 ?

loop_
_geom_hbond_atom_site_label_D
_geom_hbond_atom_site_label_H
_geom_hbond_atom_site_label_A
_geom_hbond_site_symmetry_A
_geom_hbond_distance_DH
_geom_hbond_distance_HA
_geom_hbond_distance_DA
_geom_hbond_angle_DHA
N1 H1 S55 . 0.91 2.61 3.3980(10) 146
N4 H4 S62 1_545 0.91 2.54 3.3910(10) 156
N7 H7 S45 2 0.91 2.59 3.3080(10) 136
N10 H10 S61 1_455 0.91 2.69 3.4390(10) 140
N21 H21 S56 2_566 0.91 2.62 3.3610(10) 139
N24 H24 O40 . 0.91 2.19 2.932(2) 138
N27 H27 S61 . 0.91 2.97 3.7120(10) 140
N30 H30 S63 2_666 0.91 2.61 3.3300(10) 137
O40 H40 S60 1_455 0.82 2.56 3.3770(10) 174
